data_4089598
loop_
_publ_author_name
'Braunschweig, Holger'
'Maier, Jonathan'
'Radacki, Krzysztof'
'Wahler, Johannes'

_publ_section_title
;
 Ring Expansion of 7-Boranorbornadienes by Coordination with an
 N-Heterocyclic Carbene
;
_journal_issue 21
_journal_name_full Organometallics
_journal_page_first 6353
_journal_paper_doi 10.1021/om400708y
_journal_volume 32
_journal_year 2013
_chemical_formula_moiety 'C53 H43 B N2, C6 H6'
_chemical_formula_sum 'C59 H49 B N2'
_chemical_formula_weight 796.81
_space_group_IT_number 33
_space_group_name_Hall 'P 2c -2n'
_space_group_name_H-M_alt 'P n a 21'
_symmetry_cell_setting orthorhombic
_symmetry_space_group_name_Hall 'P 2c -2n'
_symmetry_space_group_name_H-M 'P n a 21'
_atom_sites_solution_hydrogens geom
_atom_sites_solution_primary direct
_atom_sites_solution_secondary difmap
_audit_creation_method SHELXL-97
_cell_angle_alpha 90.00
_cell_angle_beta 90.00
_cell_angle_gamma 90.00
_cell_formula_units_Z 4
_cell_length_a 25.8950(12)
_cell_length_b 17.5143(7)
_cell_length_c 9.6975(4)
_cell_measurement_reflns_used 8075
_cell_measurement_temperature 100(2)
_cell_measurement_theta_max 24.68
_cell_measurement_theta_min 2.40
_cell_volume 4398.1(3)
_computing_cell_refinement 'Saint+ ver. 7.68A (Bruker AXS)'
_computing_data_collection 'APEX2 ver. 2010.3 (Bruker AXS)'
_computing_data_reduction 'Saint+ ver. 7.68A (Bruker AXS)'
_computing_molecular_graphics 'XP ver. 5.1 (Bruker AXS, 1998)'
_computing_publication_material 'SHELXL-97 (Sheldrick, 2008)'
_computing_structure_refinement 'SHELXL-97 (Sheldrick, 1997)'
_computing_structure_solution 'SHELXS-97 (Sheldrick, 1990)'
_diffrn_ambient_temperature 100(2)
_diffrn_detector_area_resol_mean 8.333
_diffrn_measured_fraction_theta_full 1.000
_diffrn_measured_fraction_theta_max 0.997
_diffrn_measurement_device_type 'Bruker X8-APEX II'
_diffrn_measurement_method '\f and \w scans'
_diffrn_radiation_monochromator 'multi-layer mirror'
_diffrn_radiation_source 'rotating anode'
_diffrn_radiation_type MoK\a
_diffrn_radiation_wavelength 0.71073
_diffrn_reflns_av_R_equivalents 0.0643
_diffrn_reflns_av_sigmaI/netI 0.0294
_diffrn_reflns_limit_h_max 32
_diffrn_reflns_limit_h_min -32
_diffrn_reflns_limit_k_max 22
_diffrn_reflns_limit_k_min -19
_diffrn_reflns_limit_l_max 12
_diffrn_reflns_limit_l_min -11
_diffrn_reflns_number 75367
_diffrn_reflns_theta_full 26.00
_diffrn_reflns_theta_max 26.83
_diffrn_reflns_theta_min 1.40
_exptl_absorpt_coefficient_mu 0.069
_exptl_absorpt_correction_T_max 1.0000
_exptl_absorpt_correction_T_min 0.8278
_exptl_absorpt_correction_type analytical
_exptl_absorpt_process_details 'Sadabs 2008/1 (Bruker 2008)'
_exptl_crystal_colour colourless
_exptl_crystal_density_diffrn 1.203
_exptl_crystal_density_method 'not measured'
_exptl_crystal_description plate
_exptl_crystal_F_000 1688
_exptl_crystal_size_max 0.50
_exptl_crystal_size_mid 0.31
_exptl_crystal_size_min 0.03
_refine_diff_density_max 0.223
_refine_diff_density_min -0.174
_refine_diff_density_rms 0.041
_refine_ls_extinction_method none
_refine_ls_goodness_of_fit_ref 1.160
_refine_ls_hydrogen_treatment constr
_refine_ls_matrix_type full
_refine_ls_number_parameters 561
_refine_ls_number_reflns 4993
_refine_ls_number_restraints 1
_refine_ls_restrained_S_all 1.160
_refine_ls_R_factor_all 0.0520
_refine_ls_R_factor_gt 0.0373
_refine_ls_shift/su_max 0.000
_refine_ls_shift/su_mean 0.000
_refine_ls_structure_factor_coef Fsqd
_refine_ls_weighting_details 'calc w=1/[\s^2^(Fo^2^)+(0.0434P)^2^+0.5740P] where P=(Fo^2^+2Fc^2^)/3'
_refine_ls_weighting_scheme calc
_refine_ls_wR_factor_gt 0.0829
_refine_ls_wR_factor_ref 0.0888
_reflns_number_gt 4281
_reflns_number_total 4993
_reflns_threshold_expression >2sigma(I)
_cod_data_source_file om400708y_si_001.cif
_cod_data_source_block '[4(IMe)]'
_cod_depositor_comments
;
The following automatic conversions were performed:

data item '_symmetry_cell_setting' value 'Orthorhombic' was changed
to 'orthorhombic' in accordance with the
/home/saulius/struct/COD-crude-data/automatic-downloads/DataCite-retrospective/ACS/depositions/lib/dictionaries/cif_core.dic
dictionary named 'cif_core.dic' version 2.4.2 last updated on
2011-04-26.

Automatic conversion script
Id: cif_fix_values 6909 2019-04-08 15:41:33Z antanas 
;
_cod_original_sg_symbol_H-M Pna2(1)
_cod_database_code 4089598

loop_
_symmetry_equiv_pos_as_xyz
'x, y, z'
'-x, -y, z+1/2'
'x+1/2, -y+1/2, z'
'-x+1/2, y+1/2, z+1/2'

loop_
_atom_site_label
_atom_site_type_symbol
_atom_site_fract_x
_atom_site_fract_y
_atom_site_fract_z
_atom_site_U_iso_or_equiv
_atom_site_adp_type
_atom_site_occupancy
_atom_site_symmetry_multiplicity
_atom_site_calc_flag
_atom_site_refinement_flags
B1_1 B 0.24258(9) 0.58119(13) 0.9431(3) 0.0157(5) Uani 1 1 d .
C2_1 C 0.22307(8) 0.50974(11) 0.8452(2) 0.0153(4) Uani 1 1 d .
C3_1 C 0.17207(8) 0.49431(11) 0.8252(2) 0.0149(4) Uani 1 1 d .
C4_1 C 0.12956(7) 0.54099(11) 0.8847(2) 0.0150(4) Uani 1 1 d .
C5_1 C 0.12917(7) 0.61912(11) 0.8852(2) 0.0149(4) Uani 1 1 d .
C6_1 C 0.17132(8) 0.66506(12) 0.8222(2) 0.0152(4) Uani 1 1 d .
C7_1 C 0.22242(7) 0.65095(11) 0.8440(2) 0.0154(4) Uani 1 1 d .
C1_2 C 0.21416(8) 0.57872(12) 1.0931(2) 0.0166(4) Uani 1 1 d .
N2_2 N 0.19996(7) 0.63801(10) 1.1749(2) 0.0206(4) Uani 1 1 d .
C3_2 C 0.18311(9) 0.61164(16) 1.3021(3) 0.0275(6) Uani 1 1 d .
H3_2 H 0.1707 0.6419 1.3763 0.033 Uiso 1 1 calc R
C4_2 C 0.18771(9) 0.53504(15) 1.3004(2) 0.0267(6) Uani 1 1 d .
H4_2 H 0.1792 0.5010 1.3732 0.032 Uiso 1 1 calc R
N5_2 N 0.20712(6) 0.51557(10) 1.1724(2) 0.0200(4) Uani 1 1 d .
C6_2 C 0.20340(9) 0.71879(13) 1.1417(3) 0.0276(6) Uani 1 1 d .
H6A_2 H 0.2334 0.7277 1.0821 0.041 Uiso 1 1 calc R
H6B_2 H 0.2073 0.7483 1.2270 0.041 Uiso 1 1 calc R
H6C_2 H 0.1719 0.7349 1.0938 0.041 Uiso 1 1 calc R
C7_2 C 0.22714(9) 0.43911(12) 1.1419(3) 0.0252(5) Uani 1 1 d .
H7A_2 H 0.2111 0.4198 1.0574 0.038 Uiso 1 1 calc R
H7B_2 H 0.2191 0.4047 1.2187 0.038 Uiso 1 1 calc R
H7C_2 H 0.2647 0.4417 1.1294 0.038 Uiso 1 1 calc R
C1_3 C 0.30467(8) 0.58306(11) 0.9790(2) 0.0171(5) Uani 1 1 d .
C2_3 C 0.32351(8) 0.58426(12) 1.1148(3) 0.0199(5) Uani 1 1 d .
H2_3 H 0.2992 0.5843 1.1883 0.024 Uiso 1 1 calc R
C3_3 C 0.37607(8) 0.58540(12) 1.1477(3) 0.0226(5) Uani 1 1 d .
H3_3 H 0.3869 0.5864 1.2412 0.027 Uiso 1 1 calc R
C4_3 C 0.41209(9) 0.58510(13) 1.0424(3) 0.0251(5) Uani 1 1 d .
H4_3 H 0.4480 0.5850 1.0626 0.030 Uiso 1 1 calc R
C5_3 C 0.39508(8) 0.58497(13) 0.9071(3) 0.0234(5) Uani 1 1 d .
H5_3 H 0.4196 0.5856 0.8344 0.028 Uiso 1 1 calc R
C6_3 C 0.34299(8) 0.58390(12) 0.8760(3) 0.0205(5) Uani 1 1 d .
H6_3 H 0.3327 0.5837 0.7820 0.025 Uiso 1 1 calc R
C1_4 C 0.26224(8) 0.46802(12) 0.7597(2) 0.0165(5) Uani 1 1 d .
C2_4 C 0.30213(8) 0.42472(12) 0.8172(3) 0.0205(5) Uani 1 1 d .
H2_4 H 0.3038 0.4182 0.9143 0.025 Uiso 1 1 calc R
C3_4 C 0.33936(9) 0.39121(14) 0.7342(3) 0.0243(5) Uani 1 1 d .
H3_4 H 0.3658 0.3612 0.7750 0.029 Uiso 1 1 calc R
C4_4 C 0.33836(9) 0.40101(13) 0.5927(3) 0.0261(5) Uani 1 1 d .
H4_4 H 0.3644 0.3787 0.5365 0.031 Uiso 1 1 calc R
C5_4 C 0.29909(9) 0.44363(14) 0.5336(3) 0.0258(5) Uani 1 1 d .
H5_4 H 0.2980 0.4503 0.4365 0.031 Uiso 1 1 calc R
C6_4 C 0.26156(8) 0.47650(12) 0.6156(2) 0.0201(5) Uani 1 1 d .
H6_4 H 0.2348 0.5054 0.5737 0.024 Uiso 1 1 calc R
C1_5 C 0.15402(8) 0.42923(11) 0.7375(2) 0.0159(4) Uani 1 1 d .
C2_5 C 0.17210(8) 0.35510(12) 0.7582(2) 0.0196(5) Uani 1 1 d .
H2_5 H 0.1968 0.3456 0.8287 0.023 Uiso 1 1 calc R
C3_5 C 0.15463(8) 0.29490(13) 0.6776(3) 0.0236(5) Uani 1 1 d .
H3_5 H 0.1674 0.2448 0.6933 0.028 Uiso 1 1 calc R
C4_5 C 0.11868(8) 0.30753(13) 0.5748(3) 0.0242(5) Uani 1 1 d .
H4_5 H 0.1068 0.2663 0.5197 0.029 Uiso 1 1 calc R
C5_5 C 0.10009(8) 0.38085(13) 0.5525(3) 0.0251(5) Uani 1 1 d .
H5_5 H 0.0754 0.3898 0.4819 0.030 Uiso 1 1 calc R
C6_5 C 0.11747(8) 0.44089(13) 0.6327(2) 0.0205(5) Uani 1 1 d .
H6_5 H 0.1045 0.4908 0.6166 0.025 Uiso 1 1 calc R
C1_6 C 0.08323(8) 0.49644(11) 0.9342(2) 0.0167(4) Uani 1 1 d .
C2_6 C 0.08873(8) 0.43966(13) 1.0329(3) 0.0238(5) Uani 1 1 d .
H2_6 H 0.1219 0.4296 1.0706 0.029 Uiso 1 1 calc R
C3_6 C 0.04661(9) 0.39728(14) 1.0776(3) 0.0292(6) Uani 1 1 d .
H3_6 H 0.0511 0.3592 1.1464 0.035 Uiso 1 1 calc R
C4_6 C -0.00171(9) 0.41031(13) 1.0223(3) 0.0288(6) Uani 1 1 d .
H4_6 H -0.0305 0.3813 1.0528 0.035 Uiso 1 1 calc R
C5_6 C -0.00791(8) 0.46600(14) 0.9221(3) 0.0269(5) Uani 1 1 d .
H5_6 H -0.0410 0.4748 0.8828 0.032 Uiso 1 1 calc R
C6_6 C 0.03430(8) 0.50910(13) 0.8789(2) 0.0215(5) Uani 1 1 d .
H6_6 H 0.0297 0.5476 0.8109 0.026 Uiso 1 1 calc R
C1_7 C 0.08551(8) 0.66202(12) 0.9538(2) 0.0177(5) Uani 1 1 d .
C2_7 C 0.07593(8) 0.64744(12) 1.0939(2) 0.0211(5) Uani 1 1 d .
H2_7 H 0.0960 0.6100 1.1403 0.025 Uiso 1 1 calc R
C3_7 C 0.03789(8) 0.68623(13) 1.1661(3) 0.0258(5) Uani 1 1 d .
H3_7 H 0.0323 0.6752 1.2609 0.031 Uiso 1 1 calc R
C4_7 C 0.00802(9) 0.74101(14) 1.1006(3) 0.0293(6) Uani 1 1 d .
H4_7 H -0.0177 0.7683 1.1500 0.035 Uiso 1 1 calc R
C5_7 C 0.01634(9) 0.75517(14) 0.9619(3) 0.0292(6) Uani 1 1 d .
H5_7 H -0.0044 0.7918 0.9153 0.035 Uiso 1 1 calc R
C6_7 C 0.05445(8) 0.71657(13) 0.8904(3) 0.0235(5) Uani 1 1 d .
H6_7 H 0.0596 0.7276 0.7954 0.028 Uiso 1 1 calc R
C1_8 C 0.15351(7) 0.72830(12) 0.7296(2) 0.0159(4) Uani 1 1 d .
C2_8 C 0.16110(8) 0.80488(12) 0.7642(2) 0.0194(5) Uani 1 1 d .
H2_8 H 0.1814 0.8175 0.8425 0.023 Uiso 1 1 calc R
C3_8 C 0.13937(8) 0.86280(13) 0.6859(3) 0.0233(5) Uani 1 1 d .
H3_8 H 0.1439 0.9145 0.7127 0.028 Uiso 1 1 calc R
C4_8 C 0.11114(8) 0.84569(13) 0.5692(2) 0.0238(5) Uani 1 1 d .
H4_8 H 0.0959 0.8854 0.5163 0.029 Uiso 1 1 calc R
C5_8 C 0.10517(8) 0.76981(13) 0.5296(3) 0.0232(5) Uani 1 1 d .
H5_8 H 0.0868 0.7577 0.4476 0.028 Uiso 1 1 calc R
C6_8 C 0.12601(8) 0.71191(13) 0.6094(2) 0.0192(5) Uani 1 1 d .
H6_8 H 0.1215 0.6603 0.5820 0.023 Uiso 1 1 calc R
C1_9 C 0.26078(8) 0.69294(12) 0.7558(2) 0.0170(5) Uani 1 1 d .
C2_9 C 0.29847(8) 0.74083(12) 0.8114(2) 0.0198(5) Uani 1 1 d .
H2_9 H 0.2982 0.7516 0.9074 0.024 Uiso 1 1 calc R
C3_9 C 0.33638(9) 0.77305(13) 0.7282(3) 0.0252(5) Uani 1 1 d .
H3_9 H 0.3615 0.8059 0.7676 0.030 Uiso 1 1 calc R
C4_9 C 0.33776(9) 0.75751(13) 0.5877(3) 0.0269(5) Uani 1 1 d .
H4_9 H 0.3641 0.7787 0.5312 0.032 Uiso 1 1 calc R
C5_9 C 0.30020(9) 0.71072(13) 0.5314(3) 0.0250(5) Uani 1 1 d .
H5_9 H 0.3005 0.7002 0.4353 0.030 Uiso 1 1 calc R
C6_9 C 0.26224(8) 0.67921(12) 0.6137(2) 0.0201(5) Uani 1 1 d .
H6_9 H 0.2366 0.6476 0.5731 0.024 Uiso 1 1 calc R
C1_10 C 0.44378(11) 0.61986(17) 0.5240(3) 0.0425(7) Uani 1 1 d .
H1_10 H 0.4289 0.6546 0.5878 0.051 Uiso 1 1 calc R
C2_10 C 0.47896(12) 0.6452(2) 0.4269(4) 0.0547(9) Uani 1 1 d .
H2_10 H 0.4883 0.6976 0.4237 0.066 Uiso 1 1 calc R
C3_10 C 0.50076(11) 0.5937(2) 0.3335(4) 0.0572(10) Uani 1 1 d .
H3_10 H 0.5251 0.6108 0.2670 0.069 Uiso 1 1 calc R
C4_10 C 0.48678(11) 0.5187(2) 0.3385(4) 0.0542(9) Uani 1 1 d .
H4_10 H 0.5015 0.4838 0.2746 0.065 Uiso 1 1 calc R
C5_10 C 0.45185(11) 0.49265(18) 0.4341(3) 0.0454(8) Uani 1 1 d .
H5_10 H 0.4424 0.4403 0.4362 0.054 Uiso 1 1 calc R
C6_10 C 0.43057(10) 0.54348(17) 0.5274(3) 0.0381(6) Uani 1 1 d .
H6_10 H 0.4067 0.5257 0.5944 0.046 Uiso 1 1 calc R

loop_
_atom_site_aniso_label
_atom_site_aniso_U_11
_atom_site_aniso_U_22
_atom_site_aniso_U_33
_atom_site_aniso_U_23
_atom_site_aniso_U_13
_atom_site_aniso_U_12
B1_1 0.0149(11) 0.0165(12) 0.0156(13) -0.0013(10) 0.0008(9) -0.0005(9)
C2_1 0.0197(10) 0.0141(10) 0.0122(11) 0.0024(9) -0.0008(8) 0.0021(8)
C3_1 0.0201(10) 0.0119(10) 0.0128(11) -0.0005(9) -0.0004(9) -0.0001(8)
C4_1 0.0169(10) 0.0173(11) 0.0108(10) -0.0012(9) -0.0006(8) 0.0012(8)
C5_1 0.0144(9) 0.0178(11) 0.0125(10) -0.0009(9) -0.0012(8) 0.0010(8)
C6_1 0.0191(10) 0.0131(10) 0.0133(11) -0.0029(9) -0.0014(8) 0.0015(8)
C7_1 0.0182(10) 0.0144(10) 0.0137(11) -0.0036(9) -0.0001(8) -0.0008(8)
C1_2 0.0140(9) 0.0195(11) 0.0163(12) -0.0009(10) -0.0026(8) -0.0007(8)
N2_2 0.0209(8) 0.0234(10) 0.0176(10) -0.0045(9) -0.0035(8) 0.0041(7)
C3_2 0.0236(12) 0.0455(16) 0.0134(13) -0.0064(11) 0.0007(9) 0.0055(10)
C4_2 0.0242(12) 0.0417(16) 0.0141(13) 0.0051(11) -0.0012(9) -0.0004(10)
N5_2 0.0197(9) 0.0232(10) 0.0171(10) 0.0014(9) -0.0020(8) -0.0008(7)
C6_2 0.0332(12) 0.0225(12) 0.0272(15) -0.0071(11) -0.0050(11) 0.0038(10)
C7_2 0.0297(12) 0.0209(12) 0.0252(14) 0.0053(10) -0.0026(10) -0.0001(9)
C1_3 0.0166(10) 0.0114(10) 0.0231(12) 0.0001(9) -0.0001(9) -0.0007(8)
C2_3 0.0214(10) 0.0165(11) 0.0218(13) -0.0002(10) -0.0010(9) 0.0009(8)
C3_3 0.0237(11) 0.0215(12) 0.0224(13) -0.0006(10) -0.0056(10) -0.0003(9)
C4_3 0.0191(11) 0.0232(12) 0.0328(15) 0.0000(11) -0.0049(10) -0.0003(9)
C5_3 0.0209(11) 0.0244(12) 0.0250(13) 0.0017(10) 0.0027(10) 0.0005(9)
C6_3 0.0216(11) 0.0172(11) 0.0225(13) -0.0006(10) -0.0022(9) -0.0001(8)
C1_4 0.0155(10) 0.0143(11) 0.0199(12) -0.0022(9) 0.0003(9) -0.0015(8)
C2_4 0.0215(11) 0.0204(12) 0.0196(13) -0.0020(10) -0.0020(9) 0.0016(9)
C3_4 0.0206(11) 0.0222(12) 0.0301(14) -0.0040(11) -0.0024(10) 0.0054(9)
C4_4 0.0219(11) 0.0272(13) 0.0293(14) -0.0111(11) 0.0064(10) 0.0019(9)
C5_4 0.0303(12) 0.0303(13) 0.0168(12) -0.0043(11) 0.0016(10) -0.0021(10)
C6_4 0.0198(10) 0.0214(11) 0.0189(12) -0.0008(10) -0.0015(9) 0.0001(8)
C1_5 0.0144(9) 0.0164(11) 0.0169(11) -0.0014(9) 0.0037(8) -0.0007(8)
C2_5 0.0206(10) 0.0173(11) 0.0208(12) -0.0020(10) 0.0003(9) -0.0002(8)
C3_5 0.0242(11) 0.0176(11) 0.0289(14) -0.0035(10) 0.0048(11) 0.0023(8)
C4_5 0.0243(11) 0.0220(12) 0.0262(14) -0.0112(11) 0.0041(10) -0.0037(9)
C5_5 0.0227(11) 0.0301(14) 0.0223(13) -0.0062(11) -0.0045(10) -0.0017(9)
C6_5 0.0201(10) 0.0187(11) 0.0228(13) -0.0014(10) 0.0003(9) 0.0019(8)
C1_6 0.0178(10) 0.0149(10) 0.0173(12) -0.0056(9) 0.0019(9) -0.0007(8)
C2_6 0.0215(11) 0.0234(12) 0.0266(13) -0.0005(11) 0.0016(10) 0.0002(9)
C3_6 0.0309(13) 0.0229(12) 0.0338(15) 0.0030(11) 0.0063(11) -0.0017(10)
C4_6 0.0228(11) 0.0271(13) 0.0366(16) -0.0049(12) 0.0115(11) -0.0086(9)
C5_6 0.0154(10) 0.0311(13) 0.0341(15) -0.0071(12) -0.0007(10) -0.0024(9)
C6_6 0.0218(10) 0.0207(12) 0.0219(13) -0.0032(10) 0.0008(9) 0.0000(9)
C1_7 0.0158(10) 0.0164(11) 0.0210(12) -0.0034(10) 0.0018(9) -0.0017(8)
C2_7 0.0201(10) 0.0222(12) 0.0208(12) -0.0012(10) -0.0007(9) -0.0005(9)
C3_7 0.0265(11) 0.0310(13) 0.0198(12) -0.0064(11) 0.0047(10) -0.0039(9)
C4_7 0.0246(11) 0.0255(13) 0.0377(15) -0.0083(12) 0.0099(11) 0.0030(10)
C5_7 0.0239(12) 0.0232(12) 0.0406(16) 0.0055(12) 0.0058(11) 0.0067(9)
C6_7 0.0242(11) 0.0239(12) 0.0224(13) 0.0039(10) 0.0047(10) 0.0033(9)
C1_8 0.0138(9) 0.0179(11) 0.0161(11) 0.0016(9) 0.0023(8) 0.0000(8)
C2_8 0.0191(10) 0.0195(11) 0.0198(12) -0.0007(10) -0.0024(9) -0.0005(8)
C3_8 0.0234(10) 0.0177(11) 0.0289(14) 0.0011(10) 0.0015(11) 0.0010(9)
C4_8 0.0234(11) 0.0237(13) 0.0242(14) 0.0084(10) -0.0019(10) 0.0047(9)
C5_8 0.0222(11) 0.0300(13) 0.0173(12) 0.0022(11) -0.0022(10) 0.0005(9)
C6_8 0.0186(10) 0.0201(11) 0.0190(12) -0.0006(10) 0.0016(9) 0.0000(8)
C1_9 0.0159(10) 0.0145(11) 0.0206(12) 0.0030(9) -0.0013(9) 0.0023(8)
C2_9 0.0215(11) 0.0177(11) 0.0203(13) 0.0015(10) -0.0018(9) 0.0004(9)
C3_9 0.0209(11) 0.0231(12) 0.0314(14) 0.0048(11) -0.0027(10) -0.0030(9)
C4_9 0.0233(11) 0.0277(13) 0.0298(14) 0.0092(12) 0.0053(10) -0.0023(10)
C5_9 0.0274(12) 0.0270(13) 0.0205(13) 0.0027(11) 0.0017(10) 0.0012(10)
C6_9 0.0200(10) 0.0203(11) 0.0199(12) 0.0005(10) -0.0025(9) -0.0001(8)
C1_10 0.0434(16) 0.0502(18) 0.0340(16) 0.0010(15) -0.0082(13) -0.0059(13)
C2_10 0.0462(17) 0.072(2) 0.046(2) 0.0207(19) -0.0178(17) -0.0260(16)
C3_10 0.0224(13) 0.104(3) 0.045(2) 0.032(2) -0.0026(14) -0.0052(16)
C4_10 0.0364(16) 0.086(3) 0.0407(19) 0.0177(19) 0.0016(14) 0.0296(16)
C5_10 0.0457(16) 0.0515(18) 0.0389(18) 0.0110(15) -0.0003(14) 0.0121(13)
C6_10 0.0353(14) 0.0509(17) 0.0280(15) 0.0070(14) -0.0011(12) -0.0035(12)

loop_
_atom_type_symbol
_atom_type_description
_atom_type_scat_dispersion_real
_atom_type_scat_dispersion_imag
_atom_type_scat_source
C C 0.0033 0.0000 'International Tables Vol C Tables 4.2.6.8 and 6.1.1.4'
H H 0.0000 0.0000 'International Tables Vol C Tables 4.2.6.8 and 6.1.1.4'
B B 0.0013 0.0000 'International Tables Vol C Tables 4.2.6.8 and 6.1.1.4'
N N 0.0061 0.0000 'International Tables Vol C Tables 4.2.6.8 and 6.1.1.4'

loop_
_exptl_crystal_face_index_h
_exptl_crystal_face_index_k
_exptl_crystal_face_index_l
_exptl_crystal_face_perp_dist
0.00 -1.00 -1.00 0.2100
0.00 1.00 0.00 0.1680
0.00 -1.00 0.00 0.1440
-1.00 1.00 -1.00 0.1400
1.00 -1.00 1.00 0.0970
1.00 0.00 0.00 0.0170
-1.00 0.00 0.00 0.0150

loop_
_geom_angle_atom_site_label_1
_geom_angle_atom_site_label_2
_geom_angle_atom_site_label_3
_geom_angle
C1_2 B1_1 C7_1 113.49(17)
C1_2 B1_1 C1_3 104.67(18)
C7_1 B1_1 C1_3 114.84(17)
C1_2 B1_1 C2_1 110.79(17)
C7_1 B1_1 C2_1 97.50(16)
C1_3 B1_1 C2_1 115.85(17)
C3_1 C2_1 C1_4 118.71(19)
C3_1 C2_1 B1_1 121.97(18)
C1_4 C2_1 B1_1 118.70(17)
C2_1 C3_1 C4_1 123.58(19)
C2_1 C3_1 C1_5 122.34(18)
C4_1 C3_1 C1_5 114.06(17)
C5_1 C4_1 C3_1 123.79(18)
C5_1 C4_1 C1_6 120.67(17)
C3_1 C4_1 C1_6 115.30(17)
C4_1 C5_1 C6_1 122.30(18)
C4_1 C5_1 C1_7 120.25(18)
C6_1 C5_1 C1_7 117.44(17)
C7_1 C6_1 C5_1 123.43(19)
C7_1 C6_1 C1_8 121.74(19)
C5_1 C6_1 C1_8 114.83(16)
C6_1 C7_1 C1_9 117.67(19)
C6_1 C7_1 B1_1 122.37(18)
C1_9 C7_1 B1_1 119.20(17)
N2_2 C1_2 N5_2 104.79(19)
N2_2 C1_2 B1_1 128.56(19)
N5_2 C1_2 B1_1 125.92(18)
C1_2 N2_2 C3_2 110.50(19)
C1_2 N2_2 C6_2 126.8(2)
C3_2 N2_2 C6_2 122.7(2)
C4_2 C3_2 N2_2 107.0(2)
C4_2 C3_2 H3_2 126.5
N2_2 C3_2 H3_2 126.5
C3_2 C4_2 N5_2 106.8(2)
C3_2 C4_2 H4_2 126.6
N5_2 C4_2 H4_2 126.6
C1_2 N5_2 C4_2 110.87(19)
C1_2 N5_2 C7_2 125.57(19)
C4_2 N5_2 C7_2 122.3(2)
N2_2 C6_2 H6A_2 109.5
N2_2 C6_2 H6B_2 109.5
H6A_2 C6_2 H6B_2 109.5
N2_2 C6_2 H6C_2 109.5
H6A_2 C6_2 H6C_2 109.5
H6B_2 C6_2 H6C_2 109.5
N5_2 C7_2 H7A_2 109.5
N5_2 C7_2 H7B_2 109.5
H7A_2 C7_2 H7B_2 109.5
N5_2 C7_2 H7C_2 109.5
H7A_2 C7_2 H7C_2 109.5
H7B_2 C7_2 H7C_2 109.5
C2_3 C1_3 C6_3 114.85(19)
C2_3 C1_3 B1_1 122.53(19)
C6_3 C1_3 B1_1 122.6(2)
C3_3 C2_3 C1_3 123.5(2)
C3_3 C2_3 H2_3 118.3
C1_3 C2_3 H2_3 118.3
C4_3 C3_3 C2_3 119.2(2)
C4_3 C3_3 H3_3 120.4
C2_3 C3_3 H3_3 120.4
C5_3 C4_3 C3_3 119.0(2)
C5_3 C4_3 H4_3 120.5
C3_3 C4_3 H4_3 120.5
C6_3 C5_3 C4_3 121.2(2)
C6_3 C5_3 H5_3 119.4
C4_3 C5_3 H5_3 119.4
C5_3 C6_3 C1_3 122.2(2)
C5_3 C6_3 H6_3 118.9
C1_3 C6_3 H6_3 118.9
C2_4 C1_4 C6_4 117.6(2)
C2_4 C1_4 C2_1 123.0(2)
C6_4 C1_4 C2_1 119.3(2)
C3_4 C2_4 C1_4 120.8(2)
C3_4 C2_4 H2_4 119.6
C1_4 C2_4 H2_4 119.6
C4_4 C3_4 C2_4 120.7(2)
C4_4 C3_4 H3_4 119.7
C2_4 C3_4 H3_4 119.7
C3_4 C4_4 C5_4 119.4(2)
C3_4 C4_4 H4_4 120.3
C5_4 C4_4 H4_4 120.3
C6_4 C5_4 C4_4 120.2(2)
C6_4 C5_4 H5_4 119.9
C4_4 C5_4 H5_4 119.9
C5_4 C6_4 C1_4 121.3(2)
C5_4 C6_4 H6_4 119.4
C1_4 C6_4 H6_4 119.4
C2_5 C1_5 C6_5 117.8(2)
C2_5 C1_5 C3_1 121.5(2)
C6_5 C1_5 C3_1 120.74(18)
C3_5 C2_5 C1_5 121.1(2)
C3_5 C2_5 H2_5 119.4
C1_5 C2_5 H2_5 119.4
C4_5 C3_5 C2_5 120.3(2)
C4_5 C3_5 H3_5 119.9
C2_5 C3_5 H3_5 119.9
C3_5 C4_5 C5_5 119.6(2)
C3_5 C4_5 H4_5 120.2
C5_5 C4_5 H4_5 120.2
C6_5 C5_5 C4_5 120.2(2)
C6_5 C5_5 H5_5 119.9
C4_5 C5_5 H5_5 119.9
C5_5 C6_5 C1_5 121.1(2)
C5_5 C6_5 H6_5 119.5
C1_5 C6_5 H6_5 119.5
C2_6 C1_6 C6_6 118.21(19)
C2_6 C1_6 C4_1 120.54(19)
C6_6 C1_6 C4_1 121.21(19)
C3_6 C2_6 C1_6 121.2(2)
C3_6 C2_6 H2_6 119.4
C1_6 C2_6 H2_6 119.4
C4_6 C3_6 C2_6 120.2(2)
C4_6 C3_6 H3_6 119.9
C2_6 C3_6 H3_6 119.9
C3_6 C4_6 C5_6 119.6(2)
C3_6 C4_6 H4_6 120.2
C5_6 C4_6 H4_6 120.2
C4_6 C5_6 C6_6 120.1(2)
C4_6 C5_6 H5_6 120.0
C6_6 C5_6 H5_6 120.0
C5_6 C6_6 C1_6 120.8(2)
C5_6 C6_6 H6_6 119.6
C1_6 C6_6 H6_6 119.6
C6_7 C1_7 C2_7 116.8(2)
C6_7 C1_7 C5_1 125.3(2)
C2_7 C1_7 C5_1 117.9(2)
C3_7 C2_7 C1_7 121.7(2)
C3_7 C2_7 H2_7 119.2
C1_7 C2_7 H2_7 119.2
C2_7 C3_7 C4_7 120.2(2)
C2_7 C3_7 H3_7 119.9
C4_7 C3_7 H3_7 119.9
C5_7 C4_7 C3_7 118.8(2)
C5_7 C4_7 H4_7 120.6
C3_7 C4_7 H4_7 120.6
C4_7 C5_7 C6_7 120.7(2)
C4_7 C5_7 H5_7 119.6
C6_7 C5_7 H5_7 119.6
C5_7 C6_7 C1_7 121.8(2)
C5_7 C6_7 H6_7 119.1
C1_7 C6_7 H6_7 119.1
C6_8 C1_8 C2_8 118.0(2)
C6_8 C1_8 C6_1 120.37(19)
C2_8 C1_8 C6_1 121.5(2)
C3_8 C2_8 C1_8 120.9(2)
C3_8 C2_8 H2_8 119.5
C1_8 C2_8 H2_8 119.5
C4_8 C3_8 C2_8 120.4(2)
C4_8 C3_8 H3_8 119.8
C2_8 C3_8 H3_8 119.8
C3_8 C4_8 C5_8 119.5(2)
C3_8 C4_8 H4_8 120.2
C5_8 C4_8 H4_8 120.2
C6_8 C5_8 C4_8 120.1(2)
C6_8 C5_8 H5_8 120.0
C4_8 C5_8 H5_8 120.0
C5_8 C6_8 C1_8 121.0(2)
C5_8 C6_8 H6_8 119.5
C1_8 C6_8 H6_8 119.5
C2_9 C1_9 C6_9 117.7(2)
C2_9 C1_9 C7_1 122.4(2)
C6_9 C1_9 C7_1 119.63(19)
C3_9 C2_9 C1_9 120.9(2)
C3_9 C2_9 H2_9 119.6
C1_9 C2_9 H2_9 119.6
C4_9 C3_9 C2_9 120.5(2)
C4_9 C3_9 H3_9 119.7
C2_9 C3_9 H3_9 119.7
C5_9 C4_9 C3_9 119.0(2)
C5_9 C4_9 H4_9 120.5
C3_9 C4_9 H4_9 120.5
C6_9 C5_9 C4_9 120.5(2)
C6_9 C5_9 H5_9 119.7
C4_9 C5_9 H5_9 119.7
C5_9 C6_9 C1_9 121.3(2)
C5_9 C6_9 H6_9 119.3
C1_9 C6_9 H6_9 119.3
C6_10 C1_10 C2_10 119.3(3)
C6_10 C1_10 H1_10 120.3
C2_10 C1_10 H1_10 120.3
C1_10 C2_10 C3_10 120.0(3)
C1_10 C2_10 H2_10 120.0
C3_10 C2_10 H2_10 120.0
C4_10 C3_10 C2_10 119.5(3)
C4_10 C3_10 H3_10 120.3
C2_10 C3_10 H3_10 120.3
C3_10 C4_10 C5_10 121.2(3)
C3_10 C4_10 H4_10 119.4
C5_10 C4_10 H4_10 119.4
C4_10 C5_10 C6_10 119.4(3)
C4_10 C5_10 H5_10 120.3
C6_10 C5_10 H5_10 120.3
C1_10 C6_10 C5_10 120.6(3)
C1_10 C6_10 H6_10 119.7
C5_10 C6_10 H6_10 119.7

loop_
_geom_bond_atom_site_label_1
_geom_bond_atom_site_label_2
_geom_bond_distance
B1_1 C1_2 1.630(3)
B1_1 C7_1 1.640(3)
B1_1 C1_3 1.645(3)
B1_1 C2_1 1.650(3)
C2_1 C3_1 1.362(3)
C2_1 C1_4 1.500(3)
C3_1 C4_1 1.488(3)
C3_1 C1_5 1.497(3)
C4_1 C5_1 1.368(3)
C4_1 C1_6 1.509(3)
C5_1 C6_1 1.487(3)
C5_1 C1_7 1.512(3)
C6_1 C7_1 1.363(3)
C6_1 C1_8 1.499(3)
C7_1 C1_9 1.503(3)
C1_2 N2_2 1.358(3)
C1_2 N5_2 1.360(3)
N2_2 C3_2 1.388(3)
N2_2 C6_2 1.454(3)
C3_2 C4_2 1.347(4)
C3_2 H3_2 0.9500
C4_2 N5_2 1.382(3)
C4_2 H4_2 0.9500
N5_2 C7_2 1.466(3)
C6_2 H6A_2 0.9800
C6_2 H6B_2 0.9800
C6_2 H6C_2 0.9800
C7_2 H7A_2 0.9800
C7_2 H7B_2 0.9800
C7_2 H7C_2 0.9800
C1_3 C2_3 1.405(3)
C1_3 C6_3 1.408(3)
C2_3 C3_3 1.398(3)
C2_3 H2_3 0.9500
C3_3 C4_3 1.383(3)
C3_3 H3_3 0.9500
C4_3 C5_3 1.384(4)
C4_3 H4_3 0.9500
C5_3 C6_3 1.382(3)
C5_3 H5_3 0.9500
C6_3 H6_3 0.9500
C1_4 C2_4 1.397(3)
C1_4 C6_4 1.406(3)
C2_4 C3_4 1.386(3)
C2_4 H2_4 0.9500
C3_4 C4_4 1.384(4)
C3_4 H3_4 0.9500
C4_4 C5_4 1.385(4)
C4_4 H4_4 0.9500
C5_4 C6_4 1.381(3)
C5_4 H5_4 0.9500
C6_4 H6_4 0.9500
C1_5 C2_5 1.395(3)
C1_5 C6_5 1.404(3)
C2_5 C3_5 1.388(3)
C2_5 H2_5 0.9500
C3_5 C4_5 1.382(3)
C3_5 H3_5 0.9500
C4_5 C5_5 1.388(3)
C4_5 H4_5 0.9500
C5_5 C6_5 1.383(3)
C5_5 H5_5 0.9500
C6_5 H6_5 0.9500
C1_6 C2_6 1.388(3)
C1_6 C6_6 1.394(3)
C2_6 C3_6 1.389(3)
C2_6 H2_6 0.9500
C3_6 C4_6 1.380(4)
C3_6 H3_6 0.9500
C4_6 C5_6 1.386(4)
C4_6 H4_6 0.9500
C5_6 C6_6 1.393(3)
C5_6 H5_6 0.9500
C6_6 H6_6 0.9500
C1_7 C6_7 1.392(3)
C1_7 C2_7 1.404(3)
C2_7 C3_7 1.387(3)
C2_7 H2_7 0.9500
C3_7 C4_7 1.387(4)
C3_7 H3_7 0.9500
C4_7 C5_7 1.385(4)
C4_7 H4_7 0.9500
C5_7 C6_7 1.383(3)
C5_7 H5_7 0.9500
C6_7 H6_7 0.9500
C1_8 C6_8 1.395(3)
C1_8 C2_8 1.397(3)
C2_8 C3_8 1.387(3)
C2_8 H2_8 0.9500
C3_8 C4_8 1.380(3)
C3_8 H3_8 0.9500
C4_8 C5_8 1.392(3)
C4_8 H4_8 0.9500
C5_8 C6_8 1.386(3)
C5_8 H5_8 0.9500
C6_8 H6_8 0.9500
C1_9 C2_9 1.396(3)
C1_9 C6_9 1.399(3)
C2_9 C3_9 1.391(3)
C2_9 H2_9 0.9500
C3_9 C4_9 1.389(4)
C3_9 H3_9 0.9500
C4_9 C5_9 1.384(3)
C4_9 H4_9 0.9500
C5_9 C6_9 1.382(3)
C5_9 H5_9 0.9500
C6_9 H6_9 0.9500
C1_10 C6_10 1.381(4)
C1_10 C2_10 1.384(4)
C1_10 H1_10 0.9500
C2_10 C3_10 1.398(5)
C2_10 H2_10 0.9500
C3_10 C4_10 1.364(5)
C3_10 H3_10 0.9500
C4_10 C5_10 1.374(4)
C4_10 H4_10 0.9500
C5_10 C6_10 1.384(4)
C5_10 H5_10 0.9500
C6_10 H6_10 0.9500

loop_
_geom_torsion_atom_site_label_1
_geom_torsion_atom_site_label_2
_geom_torsion_atom_site_label_3
_geom_torsion_atom_site_label_4
_geom_torsion
C1_2 B1_1 C2_1 C3_1 50.6(3)
C7_1 B1_1 C2_1 C3_1 -68.1(2)
C1_3 B1_1 C2_1 C3_1 169.6(2)
C1_2 B1_1 C2_1 C1_4 -138.57(19)
C7_1 B1_1 C2_1 C1_4 102.7(2)
C1_3 B1_1 C2_1 C1_4 -19.6(3)
C1_4 C2_1 C3_1 C4_1 -168.8(2)
B1_1 C2_1 C3_1 C4_1 2.0(3)
C1_4 C2_1 C3_1 C1_5 9.7(3)
B1_1 C2_1 C3_1 C1_5 -179.5(2)
C2_1 C3_1 C4_1 C5_1 43.9(3)
C1_5 C3_1 C4_1 C5_1 -134.7(2)
C2_1 C3_1 C4_1 C1_6 -141.8(2)
C1_5 C3_1 C4_1 C1_6 39.6(3)
C3_1 C4_1 C5_1 C6_1 1.5(3)
C1_6 C4_1 C5_1 C6_1 -172.61(19)
C3_1 C4_1 C5_1 C1_7 -177.18(19)
C1_6 C4_1 C5_1 C1_7 8.7(3)
C4_1 C5_1 C6_1 C7_1 -46.8(3)
C1_7 C5_1 C6_1 C7_1 131.8(2)
C4_1 C5_1 C6_1 C1_8 132.2(2)
C1_7 C5_1 C6_1 C1_8 -49.1(3)
C5_1 C6_1 C7_1 C1_9 169.83(19)
C1_8 C6_1 C7_1 C1_9 -9.1(3)
C5_1 C6_1 C7_1 B1_1 -0.1(3)
C1_8 C6_1 C7_1 B1_1 -179.02(19)
C1_2 B1_1 C7_1 C6_1 -49.0(3)
C1_3 B1_1 C7_1 C6_1 -169.33(19)
C2_1 B1_1 C7_1 C6_1 67.6(2)
C1_2 B1_1 C7_1 C1_9 141.27(19)
C1_3 B1_1 C7_1 C1_9 20.9(3)
C2_1 B1_1 C7_1 C1_9 -102.1(2)
C7_1 B1_1 C1_2 N2_2 -38.4(3)
C1_3 B1_1 C1_2 N2_2 87.6(2)
C2_1 B1_1 C1_2 N2_2 -146.9(2)
C7_1 B1_1 C1_2 N5_2 152.92(19)
C1_3 B1_1 C1_2 N5_2 -81.1(2)
C2_1 B1_1 C1_2 N5_2 44.4(3)
N5_2 C1_2 N2_2 C3_2 -1.5(2)
B1_1 C1_2 N2_2 C3_2 -172.04(19)
N5_2 C1_2 N2_2 C6_2 175.76(19)
B1_1 C1_2 N2_2 C6_2 5.2(3)
C1_2 N2_2 C3_2 C4_2 1.0(2)
C6_2 N2_2 C3_2 C4_2 -176.3(2)
N2_2 C3_2 C4_2 N5_2 -0.2(2)
N2_2 C1_2 N5_2 C4_2 1.4(2)
B1_1 C1_2 N5_2 C4_2 172.27(19)
N2_2 C1_2 N5_2 C7_2 -166.18(19)
B1_1 C1_2 N5_2 C7_2 4.7(3)
C3_2 C4_2 N5_2 C1_2 -0.8(2)
C3_2 C4_2 N5_2 C7_2 167.26(19)
C1_2 B1_1 C1_3 C2_3 -1.6(3)
C7_1 B1_1 C1_3 C2_3 123.6(2)
C2_1 B1_1 C1_3 C2_3 -123.9(2)
C1_2 B1_1 C1_3 C6_3 178.71(18)
C7_1 B1_1 C1_3 C6_3 -56.2(3)
C2_1 B1_1 C1_3 C6_3 56.4(3)
C6_3 C1_3 C2_3 C3_3 -0.6(3)
B1_1 C1_3 C2_3 C3_3 179.60(19)
C1_3 C2_3 C3_3 C4_3 -0.2(3)
C2_3 C3_3 C4_3 C5_3 1.1(3)
C3_3 C4_3 C5_3 C6_3 -1.0(3)
C4_3 C5_3 C6_3 C1_3 0.1(3)
C2_3 C1_3 C6_3 C5_3 0.7(3)
B1_1 C1_3 C6_3 C5_3 -179.57(19)
C3_1 C2_1 C1_4 C2_4 -123.4(2)
B1_1 C2_1 C1_4 C2_4 65.5(3)
C3_1 C2_1 C1_4 C6_4 61.2(3)
B1_1 C2_1 C1_4 C6_4 -109.9(2)
C6_4 C1_4 C2_4 C3_4 -0.3(3)
C2_1 C1_4 C2_4 C3_4 -175.8(2)
C1_4 C2_4 C3_4 C4_4 1.1(3)
C2_4 C3_4 C4_4 C5_4 -1.2(4)
C3_4 C4_4 C5_4 C6_4 0.5(4)
C4_4 C5_4 C6_4 C1_4 0.2(3)
C2_4 C1_4 C6_4 C5_4 -0.3(3)
C2_1 C1_4 C6_4 C5_4 175.3(2)
C2_1 C3_1 C1_5 C2_5 52.3(3)
C4_1 C3_1 C1_5 C2_5 -129.1(2)
C2_1 C3_1 C1_5 C6_5 -128.8(2)
C4_1 C3_1 C1_5 C6_5 49.9(3)
C6_5 C1_5 C2_5 C3_5 0.2(3)
C3_1 C1_5 C2_5 C3_5 179.1(2)
C1_5 C2_5 C3_5 C4_5 -0.1(3)
C2_5 C3_5 C4_5 C5_5 0.0(3)
C3_5 C4_5 C5_5 C6_5 0.0(3)
C4_5 C5_5 C6_5 C1_5 0.1(3)
C2_5 C1_5 C6_5 C5_5 -0.2(3)
C3_1 C1_5 C6_5 C5_5 -179.1(2)
C5_1 C4_1 C1_6 C2_6 -128.0(2)
C3_1 C4_1 C1_6 C2_6 57.5(3)
C5_1 C4_1 C1_6 C6_6 54.3(3)
C3_1 C4_1 C1_6 C6_6 -120.2(2)
C6_6 C1_6 C2_6 C3_6 -1.1(3)
C4_1 C1_6 C2_6 C3_6 -178.8(2)
C1_6 C2_6 C3_6 C4_6 1.0(4)
C2_6 C3_6 C4_6 C5_6 -0.1(4)
C3_6 C4_6 C5_6 C6_6 -0.8(4)
C4_6 C5_6 C6_6 C1_6 0.7(3)
C2_6 C1_6 C6_6 C5_6 0.2(3)
C4_1 C1_6 C6_6 C5_6 177.9(2)
C4_1 C5_1 C1_7 C6_7 -124.4(2)
C6_1 C5_1 C1_7 C6_7 56.9(3)
C4_1 C5_1 C1_7 C2_7 57.2(3)
C6_1 C5_1 C1_7 C2_7 -121.5(2)
C6_7 C1_7 C2_7 C3_7 -0.9(3)
C5_1 C1_7 C2_7 C3_7 177.64(19)
C1_7 C2_7 C3_7 C4_7 0.1(3)
C2_7 C3_7 C4_7 C5_7 1.0(3)
C3_7 C4_7 C5_7 C6_7 -1.3(4)
C4_7 C5_7 C6_7 C1_7 0.5(4)
C2_7 C1_7 C6_7 C5_7 0.6(3)
C5_1 C1_7 C6_7 C5_7 -177.8(2)
C7_1 C6_1 C1_8 C6_8 116.0(2)
C5_1 C6_1 C1_8 C6_8 -63.0(3)
C7_1 C6_1 C1_8 C2_8 -67.8(3)
C5_1 C6_1 C1_8 C2_8 113.2(2)
C6_8 C1_8 C2_8 C3_8 3.7(3)
C6_1 C1_8 C2_8 C3_8 -172.6(2)
C1_8 C2_8 C3_8 C4_8 -2.1(3)
C2_8 C3_8 C4_8 C5_8 -0.8(3)
C3_8 C4_8 C5_8 C6_8 2.2(3)
C4_8 C5_8 C6_8 C1_8 -0.5(3)
C2_8 C1_8 C6_8 C5_8 -2.4(3)
C6_1 C1_8 C6_8 C5_8 174.0(2)
C6_1 C7_1 C1_9 C2_9 120.7(2)
B1_1 C7_1 C1_9 C2_9 -69.1(3)
C6_1 C7_1 C1_9 C6_9 -65.0(3)
B1_1 C7_1 C1_9 C6_9 105.2(2)
C6_9 C1_9 C2_9 C3_9 -0.6(3)
C7_1 C1_9 C2_9 C3_9 173.82(19)
C1_9 C2_9 C3_9 C4_9 -0.6(3)
C2_9 C3_9 C4_9 C5_9 1.3(4)
C3_9 C4_9 C5_9 C6_9 -0.7(4)
C4_9 C5_9 C6_9 C1_9 -0.5(3)
C2_9 C1_9 C6_9 C5_9 1.2(3)
C7_1 C1_9 C6_9 C5_9 -173.39(19)
C6_10 C1_10 C2_10 C3_10 0.0(4)
C1_10 C2_10 C3_10 C4_10 0.4(4)
C2_10 C3_10 C4_10 C5_10 -0.3(4)
C3_10 C4_10 C5_10 C6_10 -0.2(4)
C2_10 C1_10 C6_10 C5_10 -0.6(4)
C4_10 C5_10 C6_10 C1_10 0.7(4)
